data_7015619
loop_
_publ_author_name
'Zhu, Yan-Yu'
'Sun, Zhen-Gang'
'Tong, Fei'
'Liu, Zhong-Min'
'Huang, Cui-Ying'
'Wang, Wei-Nan'
'Jiao, Cheng-Qi'
'Wang, Cheng-Lin'
'Li, Chao'
'Chen, Kai'

_publ_section_title
;
 Hydrothermal synthesis, crystal structures, and luminescent properties
 of a series of new lanthanide oxalatophosphonates with a layer
 architecture.
;
_journal_issue 20
_journal_name_full 'Dalton transactions (Cambridge, England : 2003)'
_journal_page_first 5584
_journal_page_last 5590
_journal_paper_doi 10.1039/c0dt01781g
_journal_volume 40
_journal_year 2011
_chemical_formula_sum 'C11 H18 Ce N O12 P2'
_chemical_formula_weight 558.32
_chemical_name_systematic
;
?
;
_space_group_IT_number 15
_symmetry_cell_setting monoclinic
_symmetry_space_group_name_Hall '-C 2yc'
_symmetry_space_group_name_H-M 'C 1 2/c 1'
_atom_sites_solution_hydrogens geom
_atom_sites_solution_primary direct
_atom_sites_solution_secondary difmap
_audit_creation_method SHELXL-97
_cell_angle_alpha 90.00
_cell_angle_beta 126.8630(10)
_cell_angle_gamma 90.00
_cell_formula_units_Z 8
_cell_length_a 28.090(3)
_cell_length_b 9.0958(9)
_cell_length_c 17.5746(17)
_cell_measurement_reflns_used 3789
_cell_measurement_temperature 295(2)
_cell_measurement_theta_max 28.23
_cell_measurement_theta_min 2.42
_cell_volume 3592.6(6)
_computing_cell_refinement 'Bruker SMART'
_computing_data_collection 'Bruker SMART'
_computing_data_reduction 'Bruker SHELXTL'
_computing_molecular_graphics 'Bruker SHELXTL'
_computing_publication_material 'Bruker SHELXTL'
_computing_structure_refinement 'SHELXL-97 (Sheldrick, 1997)'
_computing_structure_solution 'SHELXS-97 (Sheldrick, 1990)'
_diffrn_ambient_temperature 295(2)
_diffrn_measured_fraction_theta_full 0.997
_diffrn_measured_fraction_theta_max 0.997
_diffrn_measurement_device_type 'Smart Apex II CCD'
_diffrn_measurement_method 'omega scans'
_diffrn_radiation_monochromator graphite
_diffrn_radiation_source 'fine-focus sealed tube'
_diffrn_radiation_type MoK\a
_diffrn_radiation_wavelength 0.71073
_diffrn_reflns_av_R_equivalents 0.0313
_diffrn_reflns_av_sigmaI/netI 0.0383
_diffrn_reflns_limit_h_max 35
_diffrn_reflns_limit_h_min -22
_diffrn_reflns_limit_k_max 11
_diffrn_reflns_limit_k_min -11
_diffrn_reflns_limit_l_max 17
_diffrn_reflns_limit_l_min -22
_diffrn_reflns_number 9812
_diffrn_reflns_theta_full 26.50
_diffrn_reflns_theta_max 26.50
_diffrn_reflns_theta_min 2.32
_diffrn_standards_decay_% 0
_diffrn_standards_interval_count 0
_diffrn_standards_interval_time 0
_diffrn_standards_number 0
_exptl_absorpt_coefficient_mu 2.776
_exptl_absorpt_correction_T_max 0.7922
_exptl_absorpt_correction_T_min 0.6407
_exptl_absorpt_correction_type empirical
_exptl_absorpt_process_details sadabs
_exptl_crystal_colour 'pale yellow'
_exptl_crystal_density_diffrn 2.065
_exptl_crystal_density_method 'not measured'
_exptl_crystal_description block
_exptl_crystal_F_000 2200
_exptl_crystal_size_max 0.18
_exptl_crystal_size_mid 0.14
_exptl_crystal_size_min 0.09
_refine_diff_density_max 0.589
_refine_diff_density_min -0.505
_refine_diff_density_rms 0.104
_refine_ls_extinction_method none
_refine_ls_goodness_of_fit_ref 1.022
_refine_ls_hydrogen_treatment constr
_refine_ls_matrix_type full
_refine_ls_number_parameters 244
_refine_ls_number_reflns 3716
_refine_ls_number_restraints 0
_refine_ls_restrained_S_all 1.022
_refine_ls_R_factor_all 0.0341
_refine_ls_R_factor_gt 0.0254
_refine_ls_shift/su_max 0.002
_refine_ls_shift/su_mean 0.000
_refine_ls_structure_factor_coef Fsqd
_refine_ls_weighting_details 'calc w=1/[\s^2^(Fo^2^)+(0.0262P)^2^+0.5935P] where P=(Fo^2^+2Fc^2^)/3'
_refine_ls_weighting_scheme calc
_refine_ls_wR_factor_gt 0.0542
_refine_ls_wR_factor_ref 0.0576
_reflns_number_gt 3124
_reflns_number_total 3716
_reflns_threshold_expression >2sigma(I)
_cod_data_source_file c0dt01781g.txt
_cod_data_source_block szg93
_cod_depositor_comments
;
The following automatic conversions were performed:
'_symmetry_cell_setting' value 'Monoclinic' changed to 'monoclinic'
according to '/home/saulius/struct/CIF-dictionaries/cif_core.dic'
dictionary named 'cif_core.dic' version 2.4.1 from 2010-06-29.

Automatic conversion script
Id: cif_fix_enum 1555 2011-01-17 13:19:09Z saulius 
;
_cod_original_sg_symbol_H-M C2/c
_cod_database_code 7015619

loop_
_symmetry_equiv_pos_as_xyz
'x, y, z'
'-x, y, -z+1/2'
'x+1/2, y+1/2, z'
'-x+1/2, y+1/2, -z+1/2'
'-x, -y, -z'
'x, -y, z-1/2'
'-x+1/2, -y+1/2, -z'
'x+1/2, -y+1/2, z-1/2'

loop_
_atom_site_label
_atom_site_type_symbol
_atom_site_fract_x
_atom_site_fract_y
_atom_site_fract_z
_atom_site_U_iso_or_equiv
_atom_site_adp_type
_atom_site_occupancy
_atom_site_symmetry_multiplicity
_atom_site_calc_flag
_atom_site_refinement_flags
_atom_site_disorder_assembly
_atom_site_disorder_group
Ce1 Ce 0.247434(8) 0.639230(19) 0.615311(12) 0.01727(6) Uani 1 1 d . . .
P1 P 0.37940(4) 0.74999(10) 0.63060(6) 0.02046(19) Uani 1 1 d . . .
P2 P 0.27010(4) 1.04713(9) 0.56991(6) 0.01931(19) Uani 1 1 d . . .
O1 O 0.34489(11) 0.6550(2) 0.65124(16) 0.0271(5) Uani 1 1 d . . .
O2 O 0.34583(10) 0.8302(2) 0.53759(15) 0.0239(5) Uani 1 1 d . . .
O3 O 0.43225(11) 0.6626(3) 0.64590(17) 0.0324(6) Uani 1 1 d . . .
H3A H 0.4319 0.6745 0.5974 0.049 Uiso 1 1 d R . .
O4 O 0.25496(11) 0.8925(2) 0.57506(17) 0.0289(6) Uani 1 1 d . . .
O5 O 0.26599(11) 1.0843(3) 0.48227(15) 0.0277(6) Uani 1 1 d . . .
O6 O 0.23067(11) 1.1558(2) 0.57975(17) 0.0270(5) Uani 1 1 d . . .
H6A H 0.2322 1.2403 0.5603 0.041 Uiso 1 1 d R . .
O7 O 0.30790(10) 0.7864(3) 0.76756(15) 0.0264(5) Uani 1 1 d . . .
O8 O 0.30833(10) 0.9638(3) 0.85595(16) 0.0285(6) Uani 1 1 d . . .
O9 O 0.18810(11) 0.7768(3) 0.66103(17) 0.0339(6) Uani 1 1 d . . .
O10 O 0.19019(11) 0.9469(3) 0.75491(16) 0.0304(6) Uani 1 1 d . . .
O1W O 0.43781(19) 0.6829(4) 0.5057(3) 0.0775(12) Uani 1 1 d . . .
H1WA H 0.4662 0.6583 0.5035 0.116 Uiso 1 1 d R . .
H1WB H 0.4105 0.7244 0.4537 0.116 Uiso 1 1 d R . .
O2W O 0.07300(18) 0.1096(4) 0.6034(3) 0.0904(13) Uani 1 1 d . . .
H2WA H 0.0493 0.0651 0.6105 0.136 Uiso 1 1 d R . .
H2WB H 0.0934 0.1721 0.6480 0.136 Uiso 1 1 d R . .
N1 N 0.38177(12) 0.9702(3) 0.74589(18) 0.0234(6) Uani 1 1 d . . .
H1A H 0.3551 0.9062 0.7411 0.028 Uiso 1 1 d R . .
C1 C 0.41936(15) 0.8821(4) 0.7276(2) 0.0269(8) Uani 1 1 d . . .
H1B H 0.4395 0.9496 0.7137 0.032 Uiso 1 1 d R . .
H1C H 0.4491 0.8298 0.7849 0.032 Uiso 1 1 d R . .
C2 C 0.34566(16) 1.0900(4) 0.6746(3) 0.0320(8) Uani 1 1 d . . .
H2A H 0.3435 1.1718 0.7072 0.038 Uiso 1 1 d R . .
H2B H 0.3674 1.1227 0.6515 0.038 Uiso 1 1 d R . .
C3 C 0.42082(17) 1.0313(4) 0.8478(2) 0.0315(9) Uani 1 1 d . . .
H3B H 0.3964 1.0869 0.8588 0.038 Uiso 1 1 d R . .
H3C H 0.4375 0.9496 0.8916 0.038 Uiso 1 1 d R . .
C4 C 0.47014(16) 1.1275(4) 0.8672(2) 0.0277(8) Uani 1 1 d . . .
C5 C 0.52756(17) 1.0723(5) 0.9159(2) 0.0343(9) Uani 1 1 d . . .
H5 H 0.5351 0.9750 0.9362 0.041 Uiso 1 1 calc R . .
C6 C 0.57369(18) 1.1601(5) 0.9346(3) 0.0403(10) Uani 1 1 d . . .
H6 H 0.6121 1.1224 0.9688 0.048 Uiso 1 1 calc R . .
C7 C 0.56288(19) 1.3022(5) 0.9031(3) 0.0464(11) Uani 1 1 d . . .
H7 H 0.5938 1.3607 0.9146 0.056 Uiso 1 1 calc R . .
C8 C 0.50576(19) 1.3592(4) 0.8538(3) 0.0423(10) Uani 1 1 d . . .
H8 H 0.4981 1.4554 0.8314 0.051 Uiso 1 1 calc R . .
C9 C 0.46055(18) 1.2730(4) 0.8380(3) 0.0351(9) Uani 1 1 d . . .
H9 H 0.4227 1.3130 0.8071 0.042 Uiso 1 1 calc R . .
C10 C 0.28269(16) 0.8711(4) 0.7905(2) 0.0218(7) Uani 1 1 d . . .
C11 C 0.21403(16) 0.8642(4) 0.7299(2) 0.0247(7) Uani 1 1 d . . .

loop_
_atom_site_aniso_label
_atom_site_aniso_U_11
_atom_site_aniso_U_22
_atom_site_aniso_U_33
_atom_site_aniso_U_23
_atom_site_aniso_U_13
_atom_site_aniso_U_12
Ce1 0.02438(11) 0.01238(10) 0.01855(10) -0.00019(7) 0.01474(8) -0.00058(8)
P1 0.0224(5) 0.0190(4) 0.0213(4) -0.0003(3) 0.0138(4) 0.0020(4)
P2 0.0263(5) 0.0128(4) 0.0214(4) -0.0003(3) 0.0157(4) -0.0004(4)
O1 0.0315(14) 0.0232(14) 0.0328(13) 0.0029(10) 0.0226(12) 0.0003(11)
O2 0.0250(13) 0.0238(14) 0.0229(11) 0.0022(10) 0.0143(11) 0.0011(10)
O3 0.0331(15) 0.0378(16) 0.0348(14) 0.0062(11) 0.0248(13) 0.0138(12)
O4 0.0294(14) 0.0156(13) 0.0371(14) 0.0033(10) 0.0175(12) 0.0000(10)
O5 0.0493(16) 0.0162(12) 0.0270(12) 0.0014(10) 0.0279(13) 0.0043(11)
O6 0.0381(15) 0.0185(13) 0.0343(13) 0.0047(10) 0.0269(12) 0.0055(11)
O7 0.0305(14) 0.0280(14) 0.0266(12) -0.0066(10) 0.0203(12) 0.0017(11)
O8 0.0258(14) 0.0292(14) 0.0302(13) -0.0140(11) 0.0165(12) -0.0024(11)
O9 0.0326(15) 0.0351(16) 0.0396(14) -0.0216(12) 0.0247(13) -0.0111(12)
O10 0.0288(14) 0.0328(15) 0.0351(13) -0.0142(11) 0.0220(12) -0.0014(12)
O1W 0.119(3) 0.080(3) 0.082(3) 0.026(2) 0.086(3) 0.036(2)
O2W 0.069(3) 0.106(3) 0.080(3) 0.006(2) 0.036(2) -0.029(2)
N1 0.0228(15) 0.0241(16) 0.0259(14) -0.0057(12) 0.0159(13) -0.0070(12)
C1 0.0218(18) 0.032(2) 0.0269(17) -0.0042(15) 0.0145(16) -0.0008(15)
C2 0.028(2) 0.0221(19) 0.038(2) -0.0006(16) 0.0155(18) -0.0022(16)
C3 0.041(2) 0.036(2) 0.0262(17) -0.0116(16) 0.0248(18) -0.0099(18)
C4 0.030(2) 0.033(2) 0.0229(17) -0.0116(15) 0.0172(16) -0.0082(17)
C5 0.039(2) 0.035(2) 0.0239(18) -0.0057(17) 0.0164(18) -0.0013(18)
C6 0.025(2) 0.058(3) 0.033(2) -0.007(2) 0.0143(18) -0.002(2)
C7 0.039(3) 0.050(3) 0.049(3) -0.011(2) 0.027(2) -0.016(2)
C8 0.041(2) 0.030(2) 0.048(2) -0.0050(19) 0.022(2) -0.008(2)
C9 0.033(2) 0.029(2) 0.037(2) -0.0104(17) 0.0184(19) -0.0039(17)
C10 0.0322(19) 0.0194(18) 0.0212(16) -0.0010(14) 0.0200(16) -0.0015(15)
C11 0.0310(19) 0.0217(18) 0.0267(17) -0.0050(15) 0.0201(16) -0.0050(16)

loop_
_atom_type_symbol
_atom_type_description
_atom_type_scat_dispersion_real
_atom_type_scat_dispersion_imag
_atom_type_scat_source
C C 0.0033 0.0016 'International Tables Vol C Tables 4.2.6.8 and 6.1.1.4'
H H 0.0000 0.0000 'International Tables Vol C Tables 4.2.6.8 and 6.1.1.4'
N N 0.0061 0.0033 'International Tables Vol C Tables 4.2.6.8 and 6.1.1.4'
O O 0.0106 0.0060 'International Tables Vol C Tables 4.2.6.8 and 6.1.1.4'
P P 0.1023 0.0942 'International Tables Vol C Tables 4.2.6.8 and 6.1.1.4'
Ce Ce -0.2486 2.6331 'International Tables Vol C Tables 4.2.6.8 and 6.1.1.4'

loop_
_geom_angle_atom_site_label_1
_geom_angle_atom_site_label_2
_geom_angle_atom_site_label_3
_geom_angle
_geom_angle_site_symmetry_1
_geom_angle_site_symmetry_3
_geom_angle_publ_flag
O2 Ce1 O1 126.34(7) 7_566 . ?
O2 Ce1 O4 78.03(8) 7_566 . ?
O1 Ce1 O4 74.91(8) . . ?
O2 Ce1 O8 84.50(7) 7_566 4_546 ?
O1 Ce1 O8 137.46(8) . 4_546 ?
O4 Ce1 O8 146.36(8) . 4_546 ?
O2 Ce1 O7 135.72(8) 7_566 . ?
O1 Ce1 O7 75.83(7) . . ?
O4 Ce1 O7 71.86(8) . . ?
O8 Ce1 O7 103.28(8) 4_546 . ?
O2 Ce1 O5 73.46(8) 7_566 7_566 ?
O1 Ce1 O5 84.84(8) . 7_566 ?
O4 Ce1 O5 124.08(7) . 7_566 ?
O8 Ce1 O5 76.55(8) 4_546 7_566 ?
O7 Ce1 O5 150.82(8) . 7_566 ?
O2 Ce1 O10 141.70(8) 7_566 4_546 ?
O1 Ce1 O10 75.23(7) . 4_546 ?
O4 Ce1 O10 140.12(8) . 4_546 ?
O8 Ce1 O10 63.81(7) 4_546 4_546 ?
O7 Ce1 O10 75.66(8) . 4_546 ?
O5 Ce1 O10 78.42(8) 7_566 4_546 ?
O2 Ce1 O9 79.38(8) 7_566 . ?
O1 Ce1 O9 137.33(8) . . ?
O4 Ce1 O9 79.47(8) . . ?
O8 Ce1 O9 69.12(8) 4_546 . ?
O7 Ce1 O9 63.94(7) . . ?
O5 Ce1 O9 137.77(8) 7_566 . ?
O10 Ce1 O9 106.28(8) 4_546 . ?
O1 P1 O2 118.05(14) . . ?
O1 P1 O3 110.64(14) . . ?
O2 P1 O3 110.33(13) . . ?
O1 P1 C1 106.20(15) . . ?
O2 P1 C1 109.35(15) . . ?
O3 P1 C1 100.76(15) . . ?
O4 P2 O5 115.04(14) . . ?
O4 P2 O6 110.01(14) . . ?
O5 P2 O6 110.12(13) . . ?
O4 P2 C2 109.97(15) . . ?
O5 P2 C2 108.03(16) . . ?
O6 P2 C2 102.98(16) . . ?
P1 O1 Ce1 140.19(14) . . ?
P1 O2 Ce1 146.23(14) . 7_566 ?
P1 O3 H3A 108.8 . . ?
P2 O4 Ce1 168.94(16) . . ?
P2 O5 Ce1 113.52(12) . 7_566 ?
P2 O6 H6A 108.3 . . ?
C10 O7 Ce1 120.7(2) . . ?
C10 O8 Ce1 122.3(2) . 4_556 ?
C11 O9 Ce1 120.1(2) . . ?
C11 O10 Ce1 120.0(2) . 4_556 ?
H1WA O1W H1WB 109.4 . . ?
H2WA O2W H2WB 109.5 . . ?
C2 N1 C1 114.6(3) . . ?
C2 N1 C3 111.2(3) . . ?
C1 N1 C3 109.8(3) . . ?
C2 N1 H1A 106.2 . . ?
C1 N1 H1A 106.4 . . ?
C3 N1 H1A 108.1 . . ?
N1 C1 P1 115.7(2) . . ?
N1 C1 H1B 108.1 . . ?
P1 C1 H1B 108.0 . . ?
N1 C1 H1C 108.7 . . ?
P1 C1 H1C 108.3 . . ?
H1B C1 H1C 107.8 . . ?
N1 C2 P2 118.6(2) . . ?
N1 C2 H2A 108.3 . . ?
P2 C2 H2A 108.3 . . ?
N1 C2 H2B 107.1 . . ?
P2 C2 H2B 106.8 . . ?
H2A C2 H2B 107.1 . . ?
C4 C3 N1 113.1(3) . . ?
C4 C3 H3B 108.8 . . ?
N1 C3 H3B 109.2 . . ?
C4 C3 H3C 109.2 . . ?
N1 C3 H3C 108.4 . . ?
H3B C3 H3C 108.0 . . ?
C9 C4 C5 118.0(4) . . ?
C9 C4 C3 121.8(4) . . ?
C5 C4 C3 120.3(4) . . ?
C6 C5 C4 120.9(4) . . ?
C6 C5 H5 119.5 . . ?
C4 C5 H5 119.5 . . ?
C7 C6 C5 120.1(4) . . ?
C7 C6 H6 120.0 . . ?
C5 C6 H6 120.0 . . ?
C6 C7 C8 119.9(4) . . ?
C6 C7 H7 120.1 . . ?
C8 C7 H7 120.1 . . ?
C9 C8 C7 119.8(4) . . ?
C9 C8 H8 120.1 . . ?
C7 C8 H8 120.1 . . ?
C8 C9 C4 121.3(4) . . ?
C8 C9 H9 119.3 . . ?
C4 C9 H9 119.3 . . ?
O8 C10 O7 125.5(3) . . ?
O8 C10 C11 117.0(3) . . ?
O7 C10 C11 117.4(3) . . ?
O10 C11 O9 126.7(3) . . ?
O10 C11 C10 116.3(3) . . ?
O9 C11 C10 116.9(3) . . ?

loop_
_geom_bond_atom_site_label_1
_geom_bond_atom_site_label_2
_geom_bond_distance
_geom_bond_site_symmetry_2
_geom_bond_publ_flag
Ce1 O2 2.391(2) 7_566 ?
Ce1 O1 2.416(2) . ?
Ce1 O4 2.456(2) . ?
Ce1 O8 2.491(2) 4_546 ?
Ce1 O7 2.527(2) . ?
Ce1 O5 2.538(2) 7_566 ?
Ce1 O10 2.557(2) 4_546 ?
Ce1 O9 2.568(2) . ?
P1 O1 1.496(2) . ?
P1 O2 1.498(2) . ?
P1 O3 1.558(2) . ?
P1 C1 1.821(3) . ?
P2 O4 1.488(2) . ?
P2 O5 1.512(2) . ?
P2 O6 1.569(2) . ?
P2 C2 1.832(4) . ?
O2 Ce1 2.391(2) 7_566 ?
O3 H3A 0.8519 . ?
O5 Ce1 2.538(2) 7_566 ?
O6 H6A 0.8535 . ?
O7 C10 1.265(4) . ?
O8 C10 1.249(4) . ?
O8 Ce1 2.491(2) 4_556 ?
O9 C11 1.253(4) . ?
O10 C11 1.249(4) . ?
O10 Ce1 2.557(2) 4_556 ?
O1W H1WA 0.8500 . ?
O1W H1WB 0.8526 . ?
O2W H2WA 0.8509 . ?
O2W H2WB 0.8533 . ?
N1 C2 1.504(4) . ?
N1 C1 1.505(4) . ?
N1 C3 1.538(4) . ?
N1 H1A 0.9116 . ?
C1 H1B 0.9618 . ?
C1 H1C 0.9631 . ?
C2 H2A 0.9636 . ?
C2 H2B 0.9607 . ?
C3 C4 1.495(5) . ?
C3 H3B 0.9610 . ?
C3 H3C 0.9640 . ?
C4 C9 1.386(5) . ?
C4 C5 1.389(5) . ?
C5 C6 1.383(5) . ?
C5 H5 0.9300 . ?
C6 C7 1.367(6) . ?
C6 H6 0.9300 . ?
C7 C8 1.388(6) . ?
C7 H7 0.9300 . ?
C8 C9 1.372(5) . ?
C8 H8 0.9300 . ?
C9 H9 0.9300 . ?
C10 C11 1.547(5) . ?
